data_7103830
loop_
_publ_author_name
'Amoroso, Angelo J.'
'Chung, Simon S. M.'
'Spencer, Douglas J. E.'
'Danks, Jonathan P.'
'Glenny, Mark W.'
'Blake, Alexander J.'
'Cooke, Paul A.'
'Wilson, Claire'
'Schr\"oder, Martin'

_publ_section_title
;
 Pinwheel motifs: formation of unusual homo- and hetero-nuclear
 aggregates via bridging thiolates
;
_journal_coden_ASTM CHCOFS
_journal_issue 16
_journal_name_full
;
 Chemical Communications (Cambridge, United Kingdom)
;
_journal_page_first 2020
_journal_page_last 2021
_journal_paper_doi 10.1039/b303851c
_journal_year 2003
_chemical_formula_sum 'C17 H34 Cu2 F12 Ni3 P2 S12'
_chemical_formula_weight 1216.32
_chemical_name_common
;Tris-Nickel 3,7-dithianonane-1,9-dithiolate bis-copper
hexaflurophosphate
;
_chemical_name_systematic
;
Tris-Nickel 3,7-dithianonane-1,9-dithiolate bis-copper
hexaflurophosphate
;
_space_group_IT_number 62
_symmetry_cell_setting orthorhombic
_symmetry_space_group_name_Hall '-P 2ac 2n'
_symmetry_space_group_name_H-M 'P n m a'
_atom_sites_solution_hydrogens 'geometrically located'
_atom_sites_solution_primary direct
_atom_sites_solution_secondary 'difference Fourier syntheses'
_audit_creation_method SHELXL-97
_cell_angle_alpha 90.00
_cell_angle_beta 90.00
_cell_angle_gamma 90.00
_cell_formula_units_Z 4
_cell_length_a 17.466(3)
_cell_length_b 22.546(7)
_cell_length_c 12.156(7)
_cell_measurement_reflns_used 38
_cell_measurement_temperature 150(2)
_cell_measurement_theta_max 16.5
_cell_measurement_theta_min 10.5
_cell_volume 4787(3)
_computing_cell_refinement 'STADI-4 (Stoe & Cie, 1996a)'
_computing_data_collection 'STADI-4 (Stoe & Cie, 1996a)'
_computing_data_reduction 'X-RED (Stoe & Cie, 1996b)'
_computing_molecular_graphics 'SHELXTL/PC (Sheldrick, 1994)'
_computing_publication_material 'SHELXL-97 (Sheldrick, 1997)'
_computing_structure_refinement 'SHELXL-97 (Sheldrick, 1997)'
_computing_structure_solution 'SHELXS-97 (Sheldrick, 1990)'
_diffrn_ambient_temperature 150(2)
_diffrn_measured_fraction_theta_full 0.997
_diffrn_measured_fraction_theta_max 0.997
_diffrn_measurement_device_type 'Stoe Stadi-4 four-circle'
_diffrn_measurement_method omega-theta
_diffrn_radiation_monochromator graphite
_diffrn_radiation_source 'fine-focus sealed tube'
_diffrn_radiation_type MoK\a
_diffrn_radiation_wavelength 0.71073
_diffrn_reflns_av_R_equivalents 0.0238
_diffrn_reflns_av_sigmaI/netI 0.0828
_diffrn_reflns_limit_h_max 20
_diffrn_reflns_limit_h_min 0
_diffrn_reflns_limit_k_max 26
_diffrn_reflns_limit_k_min 0
_diffrn_reflns_limit_l_max 14
_diffrn_reflns_limit_l_min -1
_diffrn_reflns_number 4591
_diffrn_reflns_theta_full 25.00
_diffrn_reflns_theta_max 25.00
_diffrn_reflns_theta_min 2.73
_diffrn_standards_decay_% '+/- 6.5% linear increase'
_diffrn_standards_interval_time '60 min'
_diffrn_standards_number 3
_exptl_absorpt_coefficient_mu 2.683
_exptl_absorpt_correction_T_max 0.565
_exptl_absorpt_correction_T_min 0.499
_exptl_absorpt_correction_type numerical
_exptl_absorpt_process_details 'X-RED (Stoe & Cie, 1997b)'
_exptl_crystal_colour 'dark red'
_exptl_crystal_density_diffrn 1.688
_exptl_crystal_density_meas ?
_exptl_crystal_density_method .
_exptl_crystal_description tablet
_exptl_crystal_F_000 2432
_exptl_crystal_size_max 0.35
_exptl_crystal_size_mid 0.23
_exptl_crystal_size_min 0.15
_refine_diff_density_max 1.54
_refine_diff_density_min -0.94
_refine_diff_density_rms 0.23
_refine_ls_extinction_expression Fc^*^=kFc[1+0.001xFc^2^\l^3^/sin(2\q)]^-1/4^
_refine_ls_extinction_method none
_refine_ls_goodness_of_fit_ref 1.20
_refine_ls_hydrogen_treatment 'riding model'
_refine_ls_matrix_type full
_refine_ls_number_parameters 262
_refine_ls_number_reflns 4324
_refine_ls_number_restraints 144
_refine_ls_restrained_S_all 1.18
_refine_ls_R_factor_all 0.187
_refine_ls_R_factor_gt 0.127
_refine_ls_shift/su_max 0.001
_refine_ls_shift/su_mean 0.000
_refine_ls_structure_factor_coef Fsqd
_refine_ls_weighting_details 'calc w=1/[\s^2^(Fo^2^)+(0.1025P)^2^+179.22P] where P=(Fo^2^+2Fc^2^)/3'
_refine_ls_weighting_scheme calc
_refine_ls_wR_factor_gt 0.296
_refine_ls_wR_factor_ref 0.354
_reflns_number_gt 2788
_reflns_number_total 4324
_reflns_threshold_expression >2sigma(I)
_cod_data_source_file b303851c.txt
_cod_data_source_block nicus8
_cod_original_sg_symbol_H-M Pnma
_cod_database_code 7103830

loop_
_symmetry_equiv_pos_as_xyz
'x, y, z'
'-x+1/2, -y, z+1/2'
'-x, y+1/2, -z'
'x+1/2, -y+1/2, -z+1/2'
'-x, -y, -z'
'x-1/2, y, -z-1/2'
'x, -y-1/2, z'
'-x-1/2, y-1/2, z-1/2'

loop_
_atom_site_label
_atom_site_type_symbol
_atom_site_fract_x
_atom_site_fract_y
_atom_site_fract_z
_atom_site_U_iso_or_equiv
_atom_site_adp_type
_atom_site_occupancy
_atom_site_symmetry_multiplicity
_atom_site_calc_flag
_atom_site_refinement_flags
_atom_site_disorder_assembly
_atom_site_disorder_group
Ni1 Ni -0.23279(19) 0.2500 0.5497(3) 0.0224(9) Uani 0.725(3) 2 d SPU . 1
Ni2 Ni -0.28619(19) 0.2500 0.1469(3) 0.0189(8) Uani 0.725(3) 2 d SPU . 1
Ni3 Ni -0.5039(2) 0.2500 0.3836(3) 0.0222(9) Uani 0.725(3) 2 d SPU . 1
Cu Cu -0.33491(14) 0.31614(12) 0.3532(2) 0.0264(7) Uani 0.725(3) 1 d PU . 1
S11 S -0.3225(3) 0.3175(3) 0.5413(5) 0.0297(12) Uani 0.725(3) 1 d PDU . 1
S41 S -0.1463(3) 0.3183(3) 0.5702(4) 0.0268(12) Uani 0.725(3) 1 d PDU . 1
S12 S -0.2288(3) 0.3180(2) 0.2431(4) 0.0246(12) Uani 0.725(3) 1 d PDU . 1
S42 S -0.3413(3) 0.3165(3) 0.0409(4) 0.0238(11) Uani 0.725(3) 1 d PDU . 1
S13 S -0.4548(3) 0.3175(3) 0.2771(4) 0.0266(12) Uani 0.725(3) 1 d PDU . 1
S43 S -0.5587(3) 0.3173(3) 0.4840(5) 0.0276(13) Uani 0.725(3) 1 d PDU . 1
C21 C -0.2700(9) 0.3853(7) 0.5732(18) 0.035(5) Uiso 0.725(3) 1 d PDU . 1
H21A H -0.2993 0.4196 0.5447 0.042 Uiso 0.725(3) 1 calc PR . 1
H21B H -0.2667 0.3895 0.6542 0.042 Uiso 0.725(3) 1 calc PR . 1
C31 C -0.1892(8) 0.3873(6) 0.5254(15) 0.019(4) Uiso 0.725(3) 1 d PDU . 1
H31A H -0.1604 0.4217 0.5544 0.022 Uiso 0.725(3) 1 calc PR . 1
H31B H -0.1906 0.3896 0.4441 0.022 Uiso 0.725(3) 1 calc PR . 1
C51 C -0.0712(9) 0.3083(7) 0.4678(14) 0.028(5) Uiso 0.725(3) 1 d PDU . 1
H51A H -0.0941 0.3086 0.3933 0.034 Uiso 0.725(3) 1 calc PR . 1
H51B H -0.0345 0.3417 0.4726 0.034 Uiso 0.725(3) 1 calc PR . 1
C61 C -0.0287(14) 0.2500 0.486(2) 0.020(6) Uiso 0.725(3) 2 d SPDU . 1
H61A H 0.0164 0.2500 0.4363 0.024 Uiso 0.725(3) 2 calc SPR . 1
H61B H -0.0091 0.2500 0.5620 0.024 Uiso 0.725(3) 2 calc SPR . 1
C22 C -0.2340(10) 0.3827(7) 0.1534(16) 0.035(5) Uiso 0.725(3) 1 d PDU . 1
H22A H -0.2252 0.4190 0.1975 0.042 Uiso 0.725(3) 1 calc PR . 1
H22B H -0.1931 0.3802 0.0973 0.042 Uiso 0.725(3) 1 calc PR . 1
C32 C -0.3111(10) 0.3871(10) 0.0965(18) 0.028(5) Uiso 0.725(3) 1 d PDU . 1
H32A H -0.3077 0.4165 0.0362 0.034 Uiso 0.725(3) 1 calc PR . 1
H32B H -0.3498 0.4014 0.1497 0.034 Uiso 0.725(3) 1 calc PR . 1
C52 C -0.2822(10) 0.3060(7) -0.0817(12) 0.024(4) Uiso 0.725(3) 1 d PDU . 1
H52A H -0.2889 0.3408 -0.1305 0.029 Uiso 0.725(3) 1 calc PR . 1
H52B H -0.2278 0.3048 -0.0590 0.029 Uiso 0.725(3) 1 calc PR . 1
C62 C -0.3002(17) 0.2500 -0.147(2) 0.029(7) Uiso 0.725(3) 2 d SPDU . 1
H62A H -0.2698 0.2500 -0.2158 0.035 Uiso 0.725(3) 2 calc SPR . 1
H62B H -0.3551 0.2500 -0.1674 0.035 Uiso 0.725(3) 2 calc SPR . 1
C23 C -0.5003(12) 0.3853(7) 0.3254(14) 0.030(5) Uiso 0.725(3) 1 d PDU . 1
H23A H -0.4690 0.4198 0.3027 0.036 Uiso 0.725(3) 1 calc PR . 1
H23B H -0.5512 0.3892 0.2902 0.036 Uiso 0.725(3) 1 calc PR . 1
C33 C -0.5100(13) 0.3863(7) 0.4496(14) 0.041(6) Uiso 0.725(3) 1 d PDU . 1
H33A H -0.5411 0.4209 0.4725 0.049 Uiso 0.725(3) 1 calc PR . 1
H33B H -0.4596 0.3884 0.4866 0.049 Uiso 0.725(3) 1 calc PR . 1
C53 C -0.5316(11) 0.3084(7) 0.6273(9) 0.027(5) Uiso 0.725(3) 1 d PDU . 1
H53A H -0.4751 0.3078 0.6346 0.033 Uiso 0.725(3) 1 calc PR . 1
H53B H -0.5520 0.3416 0.6718 0.033 Uiso 0.725(3) 1 calc PR . 1
C63 C -0.5653(14) 0.2500 0.666(2) 0.021(6) Uiso 0.725(3) 2 d SPDU . 1
H63A H -0.6201 0.2500 0.6452 0.025 Uiso 0.725(3) 2 calc SPR . 1
H63B H -0.5632 0.2500 0.7474 0.025 Uiso 0.725(3) 2 calc SPR . 1
Ni1' Ni -0.0759(5) 0.2500 0.1487(8) 0.017(2) Uani 0.275(3) 2 d SPU . 2
Ni2' Ni 0.1398(5) 0.2500 0.3921(7) 0.017(2) Uani 0.275(3) 2 d SPU . 2
Ni3' Ni -0.1349(5) 0.2500 0.5513(8) 0.018(2) Uani 0.275(3) 2 d SPU . 2
Cu' Cu -0.0315(4) 0.3267(5) 0.3586(6) 0.045(3) Uani 0.275(3) 1 d PU . 2
S11' S 0.0904(7) 0.3184(6) 0.2853(11) 0.022(3) Uiso 0.275(3) 1 d PDU . 2
S41' S 0.1946(9) 0.3169(6) 0.4917(13) 0.021(3) Uiso 0.275(3) 1 d PDU . 2
S12' S -0.0446(7) 0.3194(6) 0.5428(11) 0.021(3) Uiso 0.275(3) 1 d PU . 2
S42' S -0.2225(7) 0.3184(6) 0.5676(11) 0.021(3) Uiso 0.275(3) 1 d PU . 2
S13' S -0.1334(7) 0.3185(6) 0.2429(11) 0.023(3) Uiso 0.275(3) 1 d PDU . 2
S43' S -0.0218(9) 0.3171(6) 0.0405(12) 0.018(3) Uiso 0.275(3) 1 d PDU . 2
C21' C 0.142(3) 0.3837(16) 0.332(4) 0.033(14) Uiso 0.275(3) 1 d PDU . 2
C31' C 0.154(3) 0.3887(14) 0.456(4) 0.037(15) Uiso 0.275(3) 1 d PDU . 2
C23' C -0.127(2) 0.3818(14) 0.150(3) 0.015(10) Uiso 0.275(3) 1 d PDU . 2
C33' C -0.052(2) 0.3897(11) 0.090(5) 0.036(14) Uiso 0.275(3) 1 d PDU . 2
C53' C -0.085(2) 0.306(2) -0.077(3) 0.022(12) Uiso 0.275(3) 1 d PDU . 2
P P 0.1752(3) 0.51936(19) 0.1497(4) 0.0439(13) Uani 1 1 d DU . .
F1 F 0.2646(5) 0.5171(6) 0.1410(13) 0.142(7) Uani 1 1 d DU . .
F2 F 0.1817(8) 0.5159(5) 0.2782(7) 0.097(5) Uani 1 1 d DU . .
F3 F 0.1714(7) 0.4498(4) 0.1437(8) 0.085(4) Uani 1 1 d DU . .
F4 F 0.1778(7) 0.5889(4) 0.1558(11) 0.101(5) Uani 1 1 d DU . .
F5 F 0.1702(8) 0.5233(5) 0.0213(7) 0.110(5) Uani 1 1 d DU . .
F6 F 0.0855(5) 0.5221(6) 0.1584(11) 0.109(5) Uani 1 1 d DU . .

loop_
_atom_site_aniso_label
_atom_site_aniso_U_11
_atom_site_aniso_U_22
_atom_site_aniso_U_33
_atom_site_aniso_U_23
_atom_site_aniso_U_13
_atom_site_aniso_U_12
Ni1 0.0127(16) 0.037(2) 0.0180(18) 0.000 0.0010(14) 0.000
Ni2 0.0160(16) 0.0219(19) 0.0189(18) 0.000 -0.0039(14) 0.000
Ni3 0.0140(17) 0.033(2) 0.0191(19) 0.000 -0.0031(14) 0.000
Cu 0.0189(12) 0.0329(15) 0.0274(14) -0.0003(12) 0.0004(10) -0.0006(11)
S11 0.020(2) 0.042(3) 0.027(3) 0.003(3) 0.000(2) 0.007(2)
S41 0.014(2) 0.043(3) 0.023(3) -0.008(2) 0.000(2) -0.002(2)
S12 0.018(2) 0.031(3) 0.025(3) -0.006(2) -0.003(2) -0.003(2)
S42 0.021(3) 0.032(3) 0.019(3) 0.000(2) 0.002(2) 0.004(2)
S13 0.019(2) 0.038(3) 0.022(3) 0.000(2) -0.001(2) -0.003(2)
S43 0.015(3) 0.042(4) 0.026(3) -0.003(2) 0.001(2) 0.003(2)
Ni1' 0.016(4) 0.016(5) 0.019(5) 0.000 0.012(4) 0.000
Ni2' 0.011(4) 0.026(5) 0.013(5) 0.000 -0.004(3) 0.000
Ni3' 0.010(4) 0.025(5) 0.018(5) 0.000 0.002(4) 0.000
Cu' 0.016(3) 0.099(7) 0.020(4) 0.008(4) 0.001(3) 0.004(4)
P 0.052(3) 0.034(2) 0.046(3) 0.011(2) 0.000(2) 0.007(2)
F1 0.051(6) 0.154(14) 0.220(17) 0.022(17) 0.008(8) 0.031(7)
F2 0.192(14) 0.046(7) 0.054(6) -0.013(5) -0.029(8) 0.000(10)
F3 0.177(13) 0.034(5) 0.044(7) -0.005(5) -0.022(9) 0.006(7)
F4 0.132(12) 0.030(5) 0.142(12) 0.019(6) 0.032(12) 0.006(6)
F5 0.186(15) 0.096(10) 0.049(6) 0.032(6) 0.013(7) 0.048(12)
F6 0.055(6) 0.129(12) 0.142(13) 0.024(13) 0.009(7) -0.003(7)

loop_
_atom_type_symbol
_atom_type_description
_atom_type_scat_dispersion_real
_atom_type_scat_dispersion_imag
_atom_type_scat_source
C C 0.0033 0.0016 'International Tables Vol C Tables 4.2.6.8 and 6.1.1.4'
H H 0.0000 0.0000 'International Tables Vol C Tables 4.2.6.8 and 6.1.1.4'
F F 0.0171 0.0103 'International Tables Vol C Tables 4.2.6.8 and 6.1.1.4'
P P 0.1023 0.0942 'International Tables Vol C Tables 4.2.6.8 and 6.1.1.4'
S S 0.1246 0.1234 'International Tables Vol C Tables 4.2.6.8 and 6.1.1.4'
Ni Ni 0.3393 1.1124 'International Tables Vol C Tables 4.2.6.8 and 6.1.1.4'
Cu Cu 0.3201 1.2651 'International Tables Vol C Tables 4.2.6.8 and 6.1.1.4'

loop_
_geom_angle_atom_site_label_1
_geom_angle_atom_site_label_2
_geom_angle_atom_site_label_3
_geom_angle
_geom_angle_site_symmetry_1
_geom_angle_site_symmetry_3
_geom_angle_publ_flag
S41 Ni1 S41 90.3(3) . 7_565 ?
S41 Ni1 S11 175.8(3) . 7_565 ?
S41 Ni1 S11 90.6(2) 7_565 7_565 ?
S41 Ni1 S11 90.6(2) . . y
S41 Ni1 S11 175.8(3) 7_565 . ?
S11 Ni1 S11 88.2(3) 7_565 . ?
S12 Ni2 S12 89.7(3) . 7_565 ?
S12 Ni2 S42 176.7(3) . 7_565 ?
S12 Ni2 S42 92.1(2) 7_565 7_565 ?
S12 Ni2 S42 92.1(2) . . y
S12 Ni2 S42 176.7(3) 7_565 . ?
S42 Ni2 S42 86.0(3) 7_565 . ?
S43 Ni3 S43 88.8(4) 7_565 . ?
S43 Ni3 S13 91.1(2) 7_565 7_565 ?
S43 Ni3 S13 176.7(3) . 7_565 ?
S43 Ni3 S13 176.7(3) 7_565 . ?
S43 Ni3 S13 91.1(2) . . y
S13 Ni3 S13 88.9(3) 7_565 . ?
S12 Cu S13 120.3(2) . . y
S12 Cu S11 120.4(2) . . y
S13 Cu S11 119.2(2) . . y
S12 Cu Cu 91.05(15) . 7_565 ?
S13 Cu Cu 90.77(16) . 7_565 ?
S11 Cu Cu 90.73(17) . 7_565 ?
C21 S11 Ni1 102.3(7) . . y
C21 S11 Cu 105.7(8) . . y
Ni1 S11 Cu 96.0(2) . . y
C31 S41 C51 101.4(7) . . ?
C31 S41 Ni1 106.7(6) . . y
C51 S41 Ni1 109.6(7) . . y
C22 S12 Ni2 102.7(7) . . y
C22 S12 Cu 108.9(7) . . y
Ni2 S12 Cu 85.9(2) . . y
C32 S42 C52 104.7(9) . . ?
C32 S42 Ni2 104.7(6) . . y
C52 S42 Ni2 98.1(7) . . y
C23 S13 Ni3 102.9(7) . . y
C23 S13 Cu 106.3(7) . . y
Ni3 S13 Cu 96.4(2) . . y
C53 S43 C33 101.2(8) . . ?
C53 S43 Ni3 110.3(7) . . y
C33 S43 Ni3 105.2(8) . . y
C31 C21 S11 114.1(11) . . ?
C21 C31 S41 104.0(11) . . ?
C61 C51 S41 111.1(14) . . ?
C51 C61 C51 119(2) 7_565 . ?
C32 C22 S12 111.7(13) . . ?
C22 C32 S42 111.8(15) . . ?
C62 C52 S42 114.6(15) . . ?
C52 C62 C52 112(2) . 7_565 ?
C33 C23 S13 112.4(13) . . ?
C23 C33 S43 105.5(12) . . ?
C63 C53 S43 107.0(14) . . ?
C53 C63 C53 120(2) . 7_565 ?
S13' Ni1' S13' 90.9(8) 7_565 . ?
S13' Ni1' S43' 175.3(7) 7_565 . ?
S13' Ni1' S43' 91.4(5) . . ?
S13' Ni1' S43' 91.4(5) 7_565 7_565 ?
S13' Ni1' S43' 175.3(7) . 7_565 ?
S43' Ni1' S43' 86.1(8) . 7_565 ?
S41' Ni2' S41' 88.7(9) . 7_565 ?
S41' Ni2' S11' 176.7(7) . 7_565 ?
S41' Ni2' S11' 90.9(5) 7_565 7_565 ?
S41' Ni2' S11' 90.9(5) . . ?
S41' Ni2' S11' 176.7(7) 7_565 . ?
S11' Ni2' S11' 89.4(8) 7_565 . ?
S42' Ni3' S42' 90.0(8) 7_565 . ?
S42' Ni3' S12' 177.4(7) 7_565 . ?
S42' Ni3' S12' 90.3(5) . . ?
S42' Ni3' S12' 90.3(5) 7_565 7_565 ?
S42' Ni3' S12' 177.4(7) . 7_565 ?
S12' Ni3' S12' 89.4(7) . 7_565 ?
S12' Cu' S13' 121.9(6) . . ?
S12' Cu' S11' 118.0(5) . . ?
S13' Cu' S11' 118.4(6) . . ?
C21' S11' Ni2' 100.8(18) . . ?
C21' S11' Cu' 105.7(19) . . ?
Ni2' S11' Cu' 101.0(6) . . ?
C31' S41' Ni2' 108.4(19) . . ?
Ni3' S12' Cu' 99.7(6) . . ?
C23' S13' Ni1' 101.7(15) . . ?
C23' S13' Cu' 105.8(15) . . ?
Ni1' S13' Cu' 91.2(6) . . ?
C33' S43' C53' 102(3) . . ?
C33' S43' Ni1' 107.2(16) . . ?
C53' S43' Ni1' 96.9(18) . . ?
C31' C21' S11' 116(3) . . ?
C21' C31' S41' 103(3) . . ?
C33' C23' S13' 116(3) . . ?
C23' C33' S43' 108(3) . . ?
F5 P F1 89.4(6) . . ?
F5 P F2 179.0(7) . . ?
F1 P F2 89.7(6) . . ?
F5 P F6 90.5(6) . . ?
F1 P F6 179.6(7) . . ?
F2 P F6 90.4(6) . . ?
F5 P F4 89.5(5) . . ?
F1 P F4 90.4(6) . . ?
F2 P F4 90.0(5) . . ?
F6 P F4 89.2(6) . . ?
F5 P F3 90.5(5) . . ?
F1 P F3 90.4(6) . . ?
F2 P F3 90.0(5) . . ?
F6 P F3 90.0(6) . . ?
F4 P F3 179.2(6) . . ?

loop_
_geom_bond_atom_site_label_1
_geom_bond_atom_site_label_2
_geom_bond_distance
_geom_bond_site_symmetry_2
_geom_bond_publ_flag
Ni1 S41 2.171(6) . y
Ni1 S41 2.171(6) 7_565 ?
Ni1 S11 2.186(6) 7_565 ?
Ni1 S11 2.186(6) . y
Ni2 S12 2.174(6) . y
Ni2 S12 2.174(6) 7_565 ?
Ni2 S42 2.200(6) 7_565 ?
Ni2 S42 2.200(6) . y
Ni3 S43 2.170(7) 7_565 ?
Ni3 S43 2.170(7) . y
Ni3 S13 2.174(6) 7_565 ?
Ni3 S13 2.174(6) . y
Cu S12 2.287(6) . y
Cu S13 2.289(6) . y
Cu S11 2.297(6) . y
Cu Cu 2.983(6) 7_565 ?
S11 C21 1.825(9) . ?
S41 C31 1.810(9) . ?
S41 C51 1.823(9) . ?
S12 C22 1.823(9) . ?
S42 C32 1.81(2) . ?
S42 C52 1.828(9) . ?
S13 C23 1.820(9) . ?
S43 C53 1.816(9) . ?
S43 C33 1.820(9) . ?
C21 C31 1.527(10) . ?
C51 C61 1.525(9) . ?
C61 C51 1.525(9) 7_565 ?
C22 C32 1.517(10) . ?
C52 C62 1.525(9) . ?
C62 C52 1.525(9) 7_565 ?
C23 C33 1.520(10) . ?
C53 C63 1.517(9) . ?
C63 C53 1.517(9) 7_565 ?
Ni1' S13' 2.169(15) 7_565 ?
Ni1' S13' 2.169(15) . ?
Ni1' S43' 2.215(15) . ?
Ni1' S43' 2.215(15) 7_565 ?
Ni2' S41' 2.157(17) . ?
Ni2' S41' 2.157(17) 7_565 ?
Ni2' S11' 2.192(15) 7_565 ?
Ni2' S11' 2.192(15) . ?
Ni3' S42' 2.181(15) 7_565 ?
Ni3' S42' 2.181(15) . ?
Ni3' S12' 2.224(14) . ?
Ni3' S12' 2.224(14) 7_565 ?
Cu' S12' 2.257(15) . ?
Cu' S13' 2.276(15) . ?
Cu' S11' 2.315(15) . ?
S11' C21' 1.820(10) . ?
S41' C31' 1.820(10) . ?
S13' C23' 1.821(10) . ?
S43' C33' 1.820(10) . ?
S43' C53' 1.821(10) . ?
C21' C31' 1.521(10) . ?
C23' C33' 1.520(10) . ?
P F5 1.565(8) . ?
P F1 1.566(8) . ?
P F2 1.568(8) . ?
P F6 1.571(8) . ?
P F4 1.571(8) . ?
P F3 1.572(8) . ?
